data_2014384
loop_
_publ_author_name
'Glidewell, Christopher'
'Low, John N.'
'Skakle, Janet M. S.'
'Wardell, James L.'

_publ_section_title
;Three-dimensional supramolecular structures in
 (<i>E</i>,<i>E</i>)-<i>N</i>,<i>N</i>'-bis(4-nitrobenzylidene)butane-1,4-diamine
 and
 (<i>E</i>,<i>E</i>)-<i>N</i>,<i>N</i>'-bis(4-nitrobenzylidene)hexane-1,6-diamine
;
_journal_coeditor_code SK1882
_journal_issue 1
_journal_name_full 'Acta Crystallographica Section C'
_journal_page_first o1
_journal_page_last o4
_journal_paper_doi 10.1107/S0108270105035766
_journal_volume 62
_journal_year 2006
_chemical_formula_iupac 'C18 H18 N4 O4'
_chemical_formula_moiety 'C18 H18 N4 O4'
_chemical_formula_sum 'C18 H18 N4 O4'
_chemical_formula_weight 354.36
_chemical_name_systematic
;
(E,E)-N,N'-bis(4-nitrobenzylidene)butane-1,4-diamine
;
_space_group_IT_number 2
_symmetry_cell_setting triclinic
_symmetry_space_group_name_Hall '-P 1'
_symmetry_space_group_name_H-M 'P -1'
_atom_sites_solution_hydrogens geom
_atom_sites_solution_primary direct
_atom_sites_solution_secondary difmap
_cell_angle_alpha 83.210(3)
_cell_angle_beta 78.920(2)
_cell_angle_gamma 64.808(3)
_cell_formula_units_Z 1
_cell_length_a 7.1162(4)
_cell_length_b 7.1895(2)
_cell_length_c 9.1695(4)
_cell_measurement_reflns_used 1895
_cell_measurement_temperature 120(2)
_cell_measurement_theta_max 27.56
_cell_measurement_theta_min 3.13
_cell_volume 416.25(3)
_computing_cell_refinement 'DENZO (Otwinowski & Minor, 1997) and COLLECT'
_computing_data_collection 'COLLECT (Nonius, 1998)'
_computing_data_reduction 'DENZO and COLLECT'
_computing_molecular_graphics 'PLATON (Spek, 2003)'
_computing_publication_material 'SHELXL97 and PRPKAPPA (Ferguson, 1999)'
_computing_structure_refinement 'OSCAIL and SHELXL97 (Sheldrick, 1997)'
_computing_structure_solution 'OSCAIL (McArdle, 2003) and SHELXS97 (Sheldrick, 1997)'
_diffrn_ambient_temperature 120(2)
_diffrn_detector_area_resol_mean 9.091
_diffrn_measured_fraction_theta_full 0.990
_diffrn_measured_fraction_theta_max 0.990
_diffrn_measurement_device_type 'Nonius KappaCCD area-detector'
_diffrn_measurement_method '\f and \w'
_diffrn_radiation_monochromator graphite
_diffrn_radiation_source 'Bruker Nonius FR591 rotating anode'
_diffrn_radiation_type 'Mo K\a'
_diffrn_radiation_wavelength 0.71073
_diffrn_reflns_av_R_equivalents 0.0275
_diffrn_reflns_av_sigmaI/netI 0.0249
_diffrn_reflns_limit_h_max 9
_diffrn_reflns_limit_h_min -9
_diffrn_reflns_limit_k_max 9
_diffrn_reflns_limit_k_min -9
_diffrn_reflns_limit_l_max 11
_diffrn_reflns_limit_l_min -11
_diffrn_reflns_number 8689
_diffrn_reflns_theta_full 27.56
_diffrn_reflns_theta_max 27.56
_diffrn_reflns_theta_min 3.13
_diffrn_standards_decay_% 0
_exptl_absorpt_coefficient_mu 0.102
_exptl_absorpt_correction_T_max 0.987
_exptl_absorpt_correction_T_min 0.944
_exptl_absorpt_correction_type multi-scan
_exptl_absorpt_process_details '(SADABS; Sheldrick, 2003)'
_exptl_crystal_colour colourless
_exptl_crystal_density_diffrn 1.414
_exptl_crystal_density_method 'not measured'
_exptl_crystal_description lath
_exptl_crystal_F_000 186
_exptl_crystal_size_max 0.46
_exptl_crystal_size_mid 0.34
_exptl_crystal_size_min 0.13
_refine_diff_density_max 0.259
_refine_diff_density_min -0.337
_refine_ls_extinction_method none
_refine_ls_goodness_of_fit_ref 1.045
_refine_ls_hydrogen_treatment constr
_refine_ls_matrix_type full
_refine_ls_number_parameters 118
_refine_ls_number_reflns 1893
_refine_ls_number_restraints 0
_refine_ls_restrained_S_all 1.045
_refine_ls_R_factor_all 0.0498
_refine_ls_R_factor_gt 0.0395
_refine_ls_shift/su_max 0.000
_refine_ls_shift/su_mean 0.000
_refine_ls_structure_factor_coef Fsqd
_refine_ls_weighting_details 'w = 1/[\s^2^(Fo^2^)+(0.0652P)^2^+0.1082P] where P=(Fo^2^+2Fc^2^)/3'
_refine_ls_weighting_scheme calc
_refine_ls_wR_factor_gt 0.1069
_refine_ls_wR_factor_ref 0.1144
_reflns_number_gt 1589
_reflns_number_total 1895
_reflns_threshold_expression I>2\s(I)
_cod_data_source_file sk1882.cif
_cod_data_source_block III
_cod_database_code 2014384
_cod_database_fobs_code 2014384

loop_
_symmetry_equiv_pos_as_xyz
'x, y, z'
'-x, -y, -z'

loop_
_atom_site_label
_atom_site_fract_x
_atom_site_fract_y
_atom_site_fract_z
_atom_site_U_iso_or_equiv
_atom_site_adp_type
_atom_site_calc_flag
_atom_site_refinement_flags
_atom_site_occupancy
_atom_site_disorder_assembly
_atom_site_disorder_group
_atom_site_type_symbol
C1 0.04942(18) 0.76874(16) 0.16560(12) 0.0166(3) Uani d . 1 . . C
C2 -0.16018(18) 0.80111(17) 0.17853(12) 0.0180(3) Uani d . 1 . . C
C3 -0.24425(18) 0.79419(17) 0.05569(13) 0.0182(3) Uani d . 1 . . C
C4 -0.11310(18) 0.75422(16) -0.07985(12) 0.0164(3) Uani d . 1 . . C
C5 0.09695(18) 0.72065(17) -0.09719(12) 0.0178(3) Uani d . 1 . . C
C6 0.17834(18) 0.72778(17) 0.02671(13) 0.0175(3) Uani d . 1 . . C
N4 -0.20026(16) 0.74590(15) -0.21094(11) 0.0187(2) Uani d . 1 . . N
O41 -0.38677(14) 0.77768(14) -0.19416(10) 0.0272(2) Uani d . 1 . . O
O42 -0.08302(14) 0.70788(14) -0.33088(9) 0.0270(2) Uani d . 1 . . O
C11 0.12746(18) 0.78186(17) 0.30044(12) 0.0176(3) Uani d . 1 . . C
N11 0.30768(16) 0.77813(15) 0.29785(11) 0.0190(2) Uani d . 1 . . N
C12 0.36181(19) 0.79103(18) 0.44148(12) 0.0195(3) Uani d . 1 . . C
C13 0.53546(19) 0.58793(17) 0.48542(12) 0.0188(3) Uani d . 1 . . C
H2 -0.2472 0.8284 0.2730 0.022 Uiso calc R 1 . . H
H3 -0.3873 0.8162 0.0645 0.022 Uiso calc R 1 . . H
H5 0.1830 0.6934 -0.1920 0.021 Uiso calc R 1 . . H
H6 0.3217 0.7048 0.0174 0.021 Uiso calc R 1 . . H
H11 0.0382 0.7937 0.3936 0.021 Uiso calc R 1 . . H
H12A 0.2354 0.8245 0.5187 0.023 Uiso calc R 1 . . H
H12B 0.4096 0.9029 0.4353 0.023 Uiso calc R 1 . . H
H13A 0.6581 0.5508 0.4048 0.023 Uiso calc R 1 . . H
H13B 0.5808 0.6064 0.5762 0.023 Uiso calc R 1 . . H

loop_
_atom_site_aniso_label
_atom_site_aniso_U_11
_atom_site_aniso_U_22
_atom_site_aniso_U_33
_atom_site_aniso_U_12
_atom_site_aniso_U_13
_atom_site_aniso_U_23
C1 0.0197(6) 0.0126(5) 0.0176(5) -0.0072(4) -0.0032(4) 0.0016(4)
C2 0.0188(6) 0.0181(6) 0.0164(5) -0.0086(5) 0.0008(4) -0.0005(4)
C3 0.0160(6) 0.0171(5) 0.0218(6) -0.0079(4) -0.0023(4) 0.0005(4)
C4 0.0196(6) 0.0132(5) 0.0170(5) -0.0067(4) -0.0050(4) 0.0010(4)
C5 0.0185(6) 0.0164(5) 0.0160(5) -0.0065(5) 0.0010(4) -0.0007(4)
C6 0.0154(6) 0.0161(6) 0.0206(6) -0.0063(4) -0.0025(4) 0.0003(4)
N4 0.0209(5) 0.0157(5) 0.0192(5) -0.0071(4) -0.0039(4) -0.0003(4)
O41 0.0204(5) 0.0349(5) 0.0287(5) -0.0114(4) -0.0072(4) -0.0046(4)
O42 0.0280(5) 0.0335(5) 0.0177(4) -0.0112(4) -0.0020(4) -0.0032(4)
C11 0.0198(6) 0.0146(5) 0.0163(5) -0.0062(4) -0.0011(4) 0.0005(4)
N11 0.0201(5) 0.0192(5) 0.0180(5) -0.0081(4) -0.0051(4) 0.0019(4)
C12 0.0213(6) 0.0209(6) 0.0176(6) -0.0095(5) -0.0037(4) -0.0009(4)
C13 0.0194(6) 0.0209(6) 0.0178(5) -0.0094(5) -0.0048(4) -0.0002(4)

loop_
_atom_type_symbol
_atom_type_description
_atom_type_scat_dispersion_real
_atom_type_scat_dispersion_imag
_atom_type_scat_source
C C 0.0033 0.0016 'International Tables Vol C Tables 4.2.6.8 and 6.1.1.4'
H H 0.0000 0.0000 'International Tables Vol C Tables 4.2.6.8 and 6.1.1.4'
N N 0.0061 0.0033 'International Tables Vol C Tables 4.2.6.8 and 6.1.1.4'
O O 0.0106 0.0060 'International Tables Vol C Tables 4.2.6.8 and 6.1.1.4'

loop_
_geom_angle_atom_site_label_1
_geom_angle_atom_site_label_2
_geom_angle_atom_site_label_3
_geom_angle_site_symmetry_1
_geom_angle
_geom_angle_publ_flag
C2 C1 C6 . 119.64(10) no
C2 C1 C11 . 118.19(10) no
C6 C1 C11 . 122.17(11) no
C3 C2 C1 . 121.08(10) no
C3 C2 H2 . 119.5 no
C1 C2 H2 . 119.5 no
C4 C3 C2 . 117.85(11) no
C4 C3 H3 . 121.1 no
C2 C3 H3 . 121.1 no
C3 C4 C5 . 122.77(10) no
C3 C4 N4 . 118.37(10) no
C5 C4 N4 . 118.86(10) no
C6 C5 C4 . 118.60(10) no
C6 C5 H5 . 120.7 no
C4 C5 H5 . 120.7 no
C5 C6 C1 . 120.06(11) no
C5 C6 H6 . 120.0 no
C1 C6 H6 . 120.0 no
O42 N4 O41 . 123.55(10) no
O42 N4 C4 . 118.32(10) no
O41 N4 C4 . 118.13(9) no
N11 C11 C1 . 123.15(10) no
N11 C11 H11 . 118.4 no
C1 C11 H11 . 118.4 no
C11 N11 C12 . 116.39(10) no
N11 C12 C13 . 110.93(9) no
N11 C12 H12A . 109.5 no
C13 C12 H12A . 109.5 no
N11 C12 H12B . 109.5 no
C13 C12 H12B . 109.5 no
H12A C12 H12B . 108.0 no
C13 C13 C12 2_666 112.57(12) no
C13 C13 H13A 2_666 109.1 no
C12 C13 H13A . 109.1 no
C13 C13 H13B 2_666 109.1 no
C12 C13 H13B . 109.1 no
H13A C13 H13B . 107.8 no

loop_
_geom_bond_atom_site_label_1
_geom_bond_atom_site_label_2
_geom_bond_site_symmetry_2
_geom_bond_distance
_geom_bond_publ_flag
C1 C2 . 1.3914(16) no
C1 C6 . 1.4000(16) no
C1 C11 . 1.4771(16) no
C2 C3 . 1.3880(16) no
C2 H2 . 0.95 no
C3 C4 . 1.3815(16) no
C3 H3 . 0.95 no
C4 C5 . 1.3887(16) no
C4 N4 . 1.4725(14) no
C5 C6 . 1.3859(16) no
C5 H5 . 0.95 no
C6 H6 . 0.95 no
N4 O42 . 1.2266(13) no
N4 O41 . 1.2285(13) no
C11 N11 . 1.2670(16) no
C11 H11 . 0.95 no
N11 C12 . 1.4649(14) no
C12 C13 . 1.5289(16) no
C12 H12A . 0.99 no
C12 H12B . 0.99 no
C13 C13 2_666 1.528(2) no
C13 H13A . 0.99 no
C13 H13B . 0.99 no

loop_
_geom_hbond_atom_site_label_D
_geom_hbond_atom_site_label_H
_geom_hbond_atom_site_label_A
_geom_hbond_site_symmetry_A
_geom_hbond_distance_DH
_geom_hbond_distance_HA
_geom_hbond_distance_DA
_geom_hbond_angle_DHA
_geom_hbond_publ_flag
C11 H11 O42 1_556 0.95 2.60 3.502(2) 159 no

loop_
_geom_torsion_atom_site_label_1
_geom_torsion_atom_site_label_2
_geom_torsion_atom_site_label_3
_geom_torsion_atom_site_label_4
_geom_torsion_site_symmetry_4
_geom_torsion
_geom_torsion_publ_flag
C6 C1 C2 C3 . -0.22(17) no
C11 C1 C2 C3 . 178.97(10) no
C1 C2 C3 C4 . -0.03(16) no
C2 C3 C4 C5 . 0.18(17) no
C2 C3 C4 N4 . 179.83(9) no
C3 C4 C5 C6 . -0.08(17) no
N4 C4 C5 C6 . -179.72(9) no
C4 C5 C6 C1 . -0.19(16) no
C2 C1 C6 C5 . 0.33(16) no
C11 C1 C6 C5 . -178.83(10) no
C3 C4 N4 O42 . -179.11(10) no
C5 C4 N4 O42 . 0.55(15) no
C3 C4 N4 O41 . 0.96(15) no
C5 C4 N4 O41 . -179.38(10) no
C2 C1 C11 N11 . -171.77(10) no
C6 C1 C11 N11 . 7.40(17) no
C1 C11 N11 C12 . -179.54(9) no
C11 N11 C12 C13 . 111.42(11) no
N11 C12 C13 C13 2_666 -65.67(15) no
